data_1535485
loop_
_publ_author_name
'Moodenbaugh, A.R.'
'Hurst, J.J.'
'Hartt, J.E.'
'Youngblood, R.W.'
'Cox, D.E.'
'Frazer, B.C.'

_publ_section_title
;
 Neutron diffraction study of oolycrystalline H2 S O4 and H2 Se O4
;
_journal_name_full 'Physical Review, Serie 3. B - Condensed Matter (18,1978-)'
_journal_page_first 3501
_journal_page_last 3505
_journal_volume 28
_journal_year 1983
_chemical_formula_sum 'H2 O4 Se'
_chemical_name_systematic 'H2 Se O4'
_space_group_IT_number 19
_symmetry_space_group_name_Hall 'P 2ac 2ab'
_symmetry_space_group_name_H-M 'P 21 21 21'
_cell_angle_alpha 90
_cell_angle_beta 90
_cell_angle_gamma 90
_cell_formula_units_Z 4
_cell_length_a 8.5416
_cell_length_b 8.1807
_cell_length_c 4.6233
_cell_volume 323.059
_citation_journal_id_ASTM PRBMDO
_cod_data_source_file Moodenbaugh_PRBMDO_1983_684.cif
_cod_data_source_block H2O4Se1
_cod_original_formula_sum 'H2 O4 Se1'
_cod_database_code 1535485

loop_
_symmetry_equiv_pos_as_xyz
x,y,z
-x+1/2,-y,z+1/2
x+1/2,-y+1/2,-z
-x,y+1/2,-z+1/2

loop_
_atom_site_label
_atom_site_type_symbol
_atom_site_fract_x
_atom_site_fract_y
_atom_site_fract_z
_atom_site_occupancy
_atom_site_U_iso_or_equiv
Se1 Se+6 0.368 0.208 0.575 1 0.0
H1 H+1 0.465 0.478 0.542 1 0.0
O4 O-2 0.415 0.396 0.416 1 0.0
O3 O-2 0.236 0.271 0.818 1 0.0
O2 O-2 0.29 0.102 0.313 1 0.0
H2 H+1 0.239 0.208 0.01 1 0.0
O1 O-2 0.514 0.13 0.723 1 0.0
